data_7116682
loop_
_publ_author_name
'Biavardi, Elisa'
'Ugozzoli, Franco'
'Massera, Chiara'

_publ_section_title
;
 Chemoselective recognition with phosphonate cavitands: the ephedrine over
 pseudoephedrine case
;
_journal_coden_ASTM CHCOFS
_journal_issue 16
_journal_name_full
;
 Chemical Communications (Cambridge, United Kingdom)
;
_journal_page_first 3426
_journal_page_last 3429
_journal_paper_doi 10.1039/c4cc09387a
_journal_volume 51
_journal_year 2015
_chemical_formula_moiety '(C68 H68 P4 O12), (C10 h16 N O Cl), 6 (C H4 O)'
_chemical_formula_sum 'C84 H108 Cl N O19 P4'
_chemical_formula_weight 1595.04
_space_group_IT_number 2
_symmetry_cell_setting triclinic
_symmetry_space_group_name_Hall '-P 1'
_symmetry_space_group_name_H-M 'P -1'
_atom_sites_solution_hydrogens geom
_atom_sites_solution_primary direct
_atom_sites_solution_secondary difmap
_audit_creation_method SHELXL-97
_audit_update_record
;
2014-11-18 deposited with the CCDC.
2015-01-20 downloaded from the CCDC.
;
_cell_angle_alpha 104.2200(10)
_cell_angle_beta 95.8420(10)
_cell_angle_gamma 90.9230(10)
_cell_formula_units_Z 2
_cell_length_a 14.3520(10)
_cell_length_b 15.2830(10)
_cell_length_c 19.9440(10)
_cell_measurement_reflns_used 487
_cell_measurement_temperature 190(2)
_cell_measurement_theta_max 26.98
_cell_measurement_theta_min 1.43
_cell_volume 4214.7(5)
_computing_cell_refinement 'APEX-II (2008)'
_computing_data_collection 'APEX-II (2008)'
_computing_data_reduction 'SAINT (2008)'
_computing_structure_refinement 'SHELXL-97 (Sheldrick, 1997)'
_computing_structure_solution 'SIR97 (Giacovazzo and co., 1999)'
_diffrn_ambient_temperature 190(2)
_diffrn_measured_fraction_theta_full 0.995
_diffrn_measured_fraction_theta_max 0.995
_diffrn_measurement_device_type 'Bruker APEX-II CCD area-detector'
_diffrn_measurement_method omega-scan
_diffrn_radiation_monochromator graphite
_diffrn_radiation_source 'fine-focus sealed tube'
_diffrn_radiation_type MoK\a
_diffrn_radiation_wavelength 0.71069
_diffrn_reflns_av_R_equivalents 0.0389
_diffrn_reflns_av_sigmaI/netI 0.0451
_diffrn_reflns_limit_h_max 18
_diffrn_reflns_limit_h_min -18
_diffrn_reflns_limit_k_max 19
_diffrn_reflns_limit_k_min -19
_diffrn_reflns_limit_l_max 25
_diffrn_reflns_limit_l_min -25
_diffrn_reflns_number 53434
_diffrn_reflns_theta_full 26.98
_diffrn_reflns_theta_max 26.98
_diffrn_reflns_theta_min 1.43
_diffrn_standards_decay_% 0
_diffrn_standards_interval_count 0
_diffrn_standards_interval_time 0
_diffrn_standards_number 0
_exptl_absorpt_coefficient_mu 0.189
_exptl_absorpt_correction_T_max 0.7455
_exptl_absorpt_correction_T_min 0.6466
_exptl_absorpt_correction_type multi-scan
_exptl_absorpt_process_details 'Bruker Apex-II SADABS'
_exptl_crystal_colour colourless
_exptl_crystal_density_diffrn 1.257
_exptl_crystal_density_method 'not measured'
_exptl_crystal_description prismatic
_exptl_crystal_F_000 1696
_exptl_crystal_size_max 0.13
_exptl_crystal_size_mid 0.10
_exptl_crystal_size_min 0.08
_refine_diff_density_max 1.063
_refine_diff_density_min -0.680
_refine_diff_density_rms 0.079
_refine_ls_extinction_method none
_refine_ls_goodness_of_fit_ref 1.071
_refine_ls_hydrogen_treatment mixed
_refine_ls_matrix_type full
_refine_ls_number_parameters 945
_refine_ls_number_reflns 18274
_refine_ls_number_restraints 6
_refine_ls_restrained_S_all 1.074
_refine_ls_R_factor_all 0.1033
_refine_ls_R_factor_gt 0.0799
_refine_ls_shift/su_max 0.001
_refine_ls_shift/su_mean 0.000
_refine_ls_structure_factor_coef Fsqd
_refine_ls_weighting_details 'calc w=1/[\s^2^(Fo^2^)+(0.0849P)^2^+9.6239P] where P=(Fo^2^+2Fc^2^)/3'
_refine_ls_weighting_scheme calc
_refine_ls_wR_factor_gt 0.2102
_refine_ls_wR_factor_ref 0.2237
_reflns_number_gt 13371
_reflns_number_total 18274
_reflns_threshold_expression >2sigma(I)
_cod_duplicate_entry 7116518
_cod_data_source_file c4cc09387a2.cif
_cod_data_source_block pseudoefedrine
_cod_original_sg_symbol_H-M P-1
_cod_database_code 7116682

loop_
_symmetry_equiv_pos_as_xyz
'x, y, z'
'-x, -y, -z'

loop_
_atom_site_label
_atom_site_type_symbol
_atom_site_fract_x
_atom_site_fract_y
_atom_site_fract_z
_atom_site_U_iso_or_equiv
_atom_site_adp_type
_atom_site_occupancy
_atom_site_symmetry_multiplicity
_atom_site_calc_flag
_atom_site_refinement_flags
_atom_site_disorder_assembly
_atom_site_disorder_group
N1 N 0.2282(4) 0.7604(3) 0.7427(2) 0.0575(13) Uani 1 1 d D . .
C1 C 0.3309(4) 0.7725(3) 0.7393(3) 0.0663(15) Uani 1 1 d . . .
H1C H 0.3421 0.7722 0.6916 0.100 Uiso 1 1 calc R . .
H1D H 0.3637 0.7229 0.7532 0.100 Uiso 1 1 calc R . .
H1E H 0.3543 0.8302 0.7708 0.100 Uiso 1 1 calc R . .
O1 O 0.1541(2) 0.7547(2) 0.61186(15) 0.0480(7) Uani 0.50 1 d PD A 1
H1 H 0.1950 0.7843 0.5984 0.058 Uiso 0.50 1 calc PR A 1
C3 C 0.1530(3) 0.9016(3) 0.7916(2) 0.0484(10) Uani 0.50 1 d PD A 1
H3A H 0.1247 0.9561 0.7826 0.073 Uiso 0.50 1 calc PR A 1
H3B H 0.2048 0.9188 0.8289 0.073 Uiso 0.50 1 calc PR A 1
H3C H 0.1057 0.8648 0.8056 0.073 Uiso 0.50 1 calc PR A 1
C2 C 0.1913(5) 0.8456(5) 0.7236(3) 0.0323(15) Uiso 0.50 1 d PD A 1
H2 H 0.2417 0.8804 0.7088 0.039 Uiso 0.50 1 calc PR A 1
C4 C 0.1133(5) 0.8106(5) 0.6647(3) 0.0358(16) Uiso 0.50 1 d PD A 1
H4 H 0.0608 0.7791 0.6799 0.043 Uiso 0.50 1 calc PR A 1
O1' O 0.1541(2) 0.7547(2) 0.61186(15) 0.0480(7) Uani 0.50 1 d P A 2
H1' H 0.1960 0.7548 0.5854 0.058 Uiso 0.50 1 calc PR A 2
C3' C 0.1530(3) 0.9016(3) 0.7916(2) 0.0484(10) Uani 0.50 1 d P A 2
H3'1 H 0.2177 0.9265 0.8006 0.073 Uiso 0.50 1 calc PR A 2
H3'2 H 0.1351 0.8851 0.8331 0.073 Uiso 0.50 1 calc PR A 2
H3'3 H 0.1110 0.9470 0.7801 0.073 Uiso 0.50 1 calc PR A 2
C2' C 0.1461(5) 0.8245(5) 0.7355(4) 0.0371(17) Uiso 0.50 1 d PD A 2
H2' H 0.0847 0.7913 0.7326 0.044 Uiso 0.50 1 calc PR A 2
C4' C 0.1580(6) 0.8453(4) 0.6656(4) 0.0396(18) Uiso 0.50 1 d PD A 2
H4' H 0.2197 0.8777 0.6680 0.048 Uiso 0.50 1 calc PR A 2
C5 C 0.0802(4) 0.8978(5) 0.6402(3) 0.0714(17) Uani 1 1 d . . .
C6 C -0.0137(4) 0.8931(4) 0.6317(3) 0.0627(13) Uani 1 1 d . A .
H6 H -0.0451 0.8437 0.6422 0.075 Uiso 1 1 calc R . .
C7 C -0.0664(4) 0.9547(4) 0.6088(4) 0.0778(18) Uani 1 1 d . . .
H7 H -0.1327 0.9506 0.6069 0.093 Uiso 1 1 calc R A .
C8 C -0.0250(6) 1.0201(6) 0.5894(6) 0.128(4) Uani 1 1 d . A .
H8 H -0.0605 1.0658 0.5753 0.154 Uiso 1 1 calc R . .
C9 C 0.0704(7) 1.0213(8) 0.5897(6) 0.143(4) Uani 1 1 d . . .
H9 H 0.1013 1.0644 0.5715 0.172 Uiso 1 1 calc R A .
C10 C 0.1223(5) 0.9589(8) 0.6167(5) 0.125(4) Uani 1 1 d . A .
H10 H 0.1887 0.9608 0.6180 0.150 Uiso 1 1 calc R . .
Cl1 Cl 0.73764(8) 0.64388(8) 0.76012(6) 0.0503(3) Uani 1 1 d . . .
P1A P 0.36674(7) 0.80310(6) 0.50982(5) 0.0283(2) Uani 1 1 d . . .
P1B P 0.43155(7) 1.06580(6) 0.81373(5) 0.0298(2) Uani 1 1 d . . .
P1C P 0.28771(7) 0.74596(6) 0.94750(5) 0.0292(2) Uani 1 1 d . . .
P1D P 0.21858(6) 0.48586(6) 0.64197(5) 0.0276(2) Uani 1 1 d . . .
O1A O 0.39748(18) 0.70185(15) 0.48410(12) 0.0292(5) Uani 1 1 d . . .
O2A O 0.46075(18) 0.86426(16) 0.53236(12) 0.0302(5) Uani 1 1 d . . .
O3A O 0.30559(19) 0.81540(19) 0.56562(13) 0.0380(6) Uani 1 1 d . . .
O1B O 0.51042(18) 1.05952(15) 0.76196(13) 0.0305(5) Uani 1 1 d . . .
O2B O 0.48363(18) 1.04402(15) 0.88206(13) 0.0310(5) Uani 1 1 d . . .
O3B O 0.34664(19) 1.00936(18) 0.78413(15) 0.0407(6) Uani 1 1 d . . .
O1C O 0.37871(17) 0.80910(16) 0.97967(12) 0.0294(5) Uani 1 1 d . . .
O2C O 0.32256(17) 0.64534(16) 0.93269(12) 0.0288(5) Uani 1 1 d . . .
O3C O 0.23754(19) 0.76830(18) 0.88661(14) 0.0392(6) Uani 1 1 d . . .
O1D O 0.26934(16) 0.44914(15) 0.70387(12) 0.0276(5) Uani 1 1 d . . .
O2D O 0.28722(17) 0.46849(15) 0.58280(12) 0.0293(5) Uani 1 1 d . . .
O3D O 0.19356(19) 0.58060(17) 0.66426(15) 0.0378(6) Uani 1 1 d . . .
C1A C 0.5119(2) 0.6010(2) 0.61943(17) 0.0276(7) Uani 1 1 d . . .
H1A1 H 0.5696 0.6060 0.6483 0.033 Uiso 1 1 calc R . .
C2A C 0.4987(2) 0.6568(2) 0.57358(17) 0.0265(7) Uani 1 1 d . . .
C3A C 0.4131(3) 0.6476(2) 0.53242(17) 0.0277(7) Uani 1 1 d . . .
C4A C 0.3413(3) 0.5852(2) 0.53355(18) 0.0305(7) Uani 1 1 d . . .
C5A C 0.3590(2) 0.5332(2) 0.58119(18) 0.0279(7) Uani 1 1 d . . .
C6A C 0.4427(2) 0.5379(2) 0.62399(17) 0.0268(7) Uani 1 1 d . . .
C7A C 0.2510(3) 0.5753(3) 0.4866(2) 0.0406(9) Uani 1 1 d . . .
H7A1 H 0.2309 0.5113 0.4708 0.061 Uiso 1 1 calc R . .
H7A2 H 0.2604 0.5991 0.4463 0.061 Uiso 1 1 calc R . .
H7A3 H 0.2027 0.6091 0.5122 0.061 Uiso 1 1 calc R . .
C8A C 0.5729(2) 0.7273(2) 0.56934(18) 0.0267(7) Uani 1 1 d . . .
H8A H 0.5605 0.7389 0.5221 0.032 Uiso 1 1 calc R . .
C9A C 0.6730(3) 0.6955(3) 0.5752(2) 0.0339(8) Uani 1 1 d . . .
H9A1 H 0.6767 0.6374 0.5404 0.041 Uiso 1 1 calc R . .
H9A2 H 0.6884 0.6845 0.6219 0.041 Uiso 1 1 calc R . .
C10A C 0.7464(3) 0.7636(3) 0.5640(2) 0.0476(11) Uani 1 1 d . . .
H10A H 0.7483 0.8187 0.6026 0.057 Uiso 1 1 calc R . .
H10B H 0.8088 0.7372 0.5663 0.057 Uiso 1 1 calc R . .
C11A C 0.7282(4) 0.7903(4) 0.4954(3) 0.0687(15) Uani 1 1 d . . .
H11A H 0.7154 0.7358 0.4573 0.103 Uiso 1 1 calc R . .
H11B H 0.7834 0.8236 0.4879 0.103 Uiso 1 1 calc R . .
H11C H 0.6739 0.8286 0.4969 0.103 Uiso 1 1 calc R . .
C12A C 0.3211(3) 0.8300(2) 0.43150(18) 0.0307(7) Uani 1 1 d . . .
C13A C 0.2618(4) 0.7687(3) 0.3833(2) 0.0544(12) Uani 1 1 d . . .
H13A H 0.2494 0.7104 0.3902 0.065 Uiso 1 1 calc R . .
C14A C 0.2201(4) 0.7921(4) 0.3247(3) 0.0725(18) Uani 1 1 d . . .
H14A H 0.1797 0.7495 0.2912 0.087 Uiso 1 1 calc R . .
C15A C 0.2367(4) 0.8762(4) 0.3149(3) 0.0595(13) Uani 1 1 d . . .
H15A H 0.2062 0.8925 0.2754 0.071 Uiso 1 1 calc R . .
C16A C 0.2976(3) 0.9370(3) 0.3618(2) 0.0457(10) Uani 1 1 d . . .
H16A H 0.3107 0.9946 0.3540 0.055 Uiso 1 1 calc R . .
C17A C 0.3399(3) 0.9149(3) 0.4205(2) 0.0420(9) Uani 1 1 d . . .
H17A H 0.3815 0.9573 0.4532 0.050 Uiso 1 1 calc R . .
C1B C 0.5980(2) 0.8350(2) 0.69052(18) 0.0268(7) Uani 1 1 d . . .
H1B1 H 0.6361 0.7915 0.7052 0.032 Uiso 1 1 calc R . .
C2B C 0.5834(2) 0.9156(2) 0.73882(18) 0.0268(7) Uani 1 1 d . . .
C3B C 0.5250(3) 0.9765(2) 0.71510(18) 0.0284(7) Uani 1 1 d . . .
C4B C 0.4828(3) 0.9623(2) 0.64772(19) 0.0301(7) Uani 1 1 d . . .
C5B C 0.5020(2) 0.8807(2) 0.60266(17) 0.0276(7) Uani 1 1 d . . .
C6B C 0.5585(2) 0.8167(2) 0.62195(18) 0.0268(7) Uani 1 1 d . . .
C7B C 0.4208(3) 1.0304(3) 0.6244(2) 0.0382(9) Uani 1 1 d . . .
H7B1 H 0.3565 1.0046 0.6117 0.057 Uiso 1 1 calc R . .
H7B2 H 0.4441 1.0456 0.5840 0.057 Uiso 1 1 calc R . .
H7B3 H 0.4214 1.0851 0.6624 0.057 Uiso 1 1 calc R . .
C8B C 0.6262(2) 0.9372(2) 0.81483(18) 0.0277(7) Uani 1 1 d . . .
H8B H 0.6299 1.0046 0.8320 0.033 Uiso 1 1 calc R . .
C9B C 0.7266(3) 0.9053(2) 0.8248(2) 0.0337(8) Uani 1 1 d . . .
H9B1 H 0.7463 0.9146 0.8752 0.040 Uiso 1 1 calc R . .
H9B2 H 0.7270 0.8397 0.8030 0.040 Uiso 1 1 calc R . .
C10B C 0.7959(3) 0.9543(3) 0.7937(3) 0.0486(11) Uani 1 1 d . . .
H10C H 0.7913 1.0202 0.8123 0.058 Uiso 1 1 calc R . .
H10D H 0.7794 0.9404 0.7426 0.058 Uiso 1 1 calc R . .
C11B C 0.8966(4) 0.9287(5) 0.8090(4) 0.0806(19) Uani 1 1 d . . .
H11D H 0.9102 0.9331 0.8590 0.121 Uiso 1 1 calc R . .
H11E H 0.9396 0.9698 0.7952 0.121 Uiso 1 1 calc R . .
H11F H 0.9047 0.8665 0.7828 0.121 Uiso 1 1 calc R . .
C12B C 0.4192(3) 1.1843(2) 0.84034(19) 0.0333(8) Uani 1 1 d . . .
C13B C 0.3377(4) 1.2201(3) 0.8189(3) 0.0559(12) Uani 1 1 d . . .
H13B H 0.2877 1.1811 0.7924 0.067 Uiso 1 1 calc R . .
C14B C 0.3278(4) 1.3124(3) 0.8356(3) 0.0646(14) Uani 1 1 d . . .
H14B H 0.2708 1.3368 0.8215 0.078 Uiso 1 1 calc R . .
C15B C 0.4010(4) 1.3688(3) 0.8729(3) 0.0588(14) Uani 1 1 d . . .
H15B H 0.3949 1.4324 0.8838 0.071 Uiso 1 1 calc R . .
C16B C 0.4817(4) 1.3338(3) 0.8942(2) 0.0550(13) Uani 1 1 d . . .
H16B H 0.5315 1.3731 0.9206 0.066 Uiso 1 1 calc R . .
C17B C 0.4921(4) 1.2409(3) 0.8778(2) 0.0455(10) Uani 1 1 d . . .
H17B H 0.5490 1.2167 0.8923 0.055 Uiso 1 1 calc R . .
C1C C 0.5657(2) 0.8145(2) 0.86786(17) 0.0256(7) Uani 1 1 d . . .
H1C1 H 0.6114 0.7764 0.8463 0.031 Uiso 1 1 calc R . .
C2C C 0.5067(2) 0.7816(2) 0.90829(17) 0.0252(7) Uani 1 1 d . . .
C3C C 0.4384(2) 0.8386(2) 0.93690(17) 0.0268(7) Uani 1 1 d . . .
C4C C 0.4279(3) 0.9260(2) 0.92859(18) 0.0288(7) Uani 1 1 d . . .
C5C C 0.4894(3) 0.9543(2) 0.88830(18) 0.0285(7) Uani 1 1 d . . .
C6C C 0.5598(2) 0.9018(2) 0.85790(17) 0.0268(7) Uani 1 1 d . . .
C7C C 0.3537(3) 0.9855(2) 0.9611(2) 0.0348(8) Uani 1 1 d . . .
H7C1 H 0.3799 1.0474 0.9797 0.052 Uiso 1 1 calc R . .
H7C2 H 0.3321 0.9628 0.9990 0.052 Uiso 1 1 calc R . .
H7C3 H 0.3007 0.9851 0.9259 0.052 Uiso 1 1 calc R . .
C8C C 0.5133(2) 0.6859(2) 0.91843(18) 0.0259(7) Uani 1 1 d . . .
H8C H 0.4868 0.6862 0.9629 0.031 Uiso 1 1 calc R . .
C9C C 0.6146(3) 0.6566(2) 0.9263(2) 0.0331(8) Uani 1 1 d . . .
H9C1 H 0.6435 0.6574 0.8834 0.040 Uiso 1 1 calc R . .
H9C2 H 0.6504 0.7009 0.9654 0.040 Uiso 1 1 calc R . .
C10C C 0.6227(3) 0.5625(3) 0.9395(2) 0.0424(9) Uani 1 1 d . . .
H10E H 0.5827 0.5570 0.9759 0.051 Uiso 1 1 calc R . .
H10F H 0.6000 0.5165 0.8964 0.051 Uiso 1 1 calc R . .
C11C C 0.7239(4) 0.5451(4) 0.9626(4) 0.0755(17) Uani 1 1 d . . .
H11G H 0.7633 0.5489 0.9260 0.113 Uiso 1 1 calc R . .
H11H H 0.7269 0.4847 0.9712 0.113 Uiso 1 1 calc R . .
H11I H 0.7463 0.5904 1.0054 0.113 Uiso 1 1 calc R . .
C12C C 0.2251(3) 0.7538(3) 1.0211(2) 0.0371(9) Uani 1 1 d . . .
C13C C 0.1489(3) 0.8068(4) 1.0284(3) 0.0601(13) Uani 1 1 d . . .
H13C H 0.1292 0.8384 0.9943 0.072 Uiso 1 1 calc R . .
C14C C 0.1000(4) 0.8138(5) 1.0873(3) 0.0772(18) Uani 1 1 d . . .
H14C H 0.0473 0.8506 1.0934 0.093 Uiso 1 1 calc R . .
C15C C 0.1290(4) 0.7677(5) 1.1353(3) 0.0724(17) Uani 1 1 d . . .
H15C H 0.0954 0.7723 1.1746 0.087 Uiso 1 1 calc R . .
C16C C 0.2040(5) 0.7158(5) 1.1287(3) 0.0760(17) Uani 1 1 d . . .
H16C H 0.2228 0.6843 1.1630 0.091 Uiso 1 1 calc R . .
C17C C 0.2540(4) 0.7083(4) 1.0717(3) 0.0591(13) Uani 1 1 d . . .
H17C H 0.3076 0.6725 1.0672 0.071 Uiso 1 1 calc R . .
H1D1 H 0.5432 0.5906 0.7899 0.071 Uiso 1 1 d R . .
C1D C 0.4810(2) 0.5800(2) 0.79683(17) 0.0253(7) Uani 1 1 d . . .
C2D C 0.4224(2) 0.5221(2) 0.74345(17) 0.0244(7) Uani 1 1 d . . .
C3D C 0.3304(2) 0.5092(2) 0.75583(17) 0.0256(7) Uani 1 1 d . . .
C4D C 0.2938(2) 0.5494(2) 0.81738(18) 0.0263(7) Uani 1 1 d . . .
C5D C 0.3562(2) 0.6056(2) 0.86841(17) 0.0257(7) Uani 1 1 d . . .
C6D C 0.4498(2) 0.6221(2) 0.86000(17) 0.0246(7) Uani 1 1 d . . .
C7D C 0.1932(3) 0.5327(3) 0.8283(2) 0.0366(8) Uani 1 1 d . . .
H7D1 H 0.1862 0.5508 0.8782 0.055 Uiso 1 1 calc R . .
H7D2 H 0.1758 0.4682 0.8103 0.055 Uiso 1 1 calc R . .
H7D3 H 0.1523 0.5680 0.8037 0.055 Uiso 1 1 calc R . .
C8D C 0.4565(2) 0.4761(2) 0.67382(17) 0.0256(7) Uani 1 1 d . . .
H8D H 0.4149 0.4209 0.6534 0.031 Uiso 1 1 calc R . .
C9D C 0.5575(3) 0.4442(2) 0.68079(19) 0.0312(8) Uani 1 1 d . . .
H9D1 H 0.5757 0.4177 0.6337 0.037 Uiso 1 1 calc R . .
H9D2 H 0.6003 0.4971 0.7027 0.037 Uiso 1 1 calc R . .
C10D C 0.5695(3) 0.3744(3) 0.7239(2) 0.0401(9) Uani 1 1 d . . .
H10G H 0.5539 0.4021 0.7716 0.048 Uiso 1 1 calc R . .
H10H H 0.6362 0.3587 0.7275 0.048 Uiso 1 1 calc R . .
C11D C 0.5087(3) 0.2875(3) 0.6941(3) 0.0516(11) Uani 1 1 d . . .
H11J H 0.4427 0.3006 0.6985 0.077 Uiso 1 1 calc R . .
H11K H 0.5273 0.2425 0.7198 0.077 Uiso 1 1 calc R . .
H11L H 0.5173 0.2640 0.6449 0.077 Uiso 1 1 calc R . .
C12D C 0.1269(3) 0.4032(2) 0.60645(19) 0.0317(8) Uani 1 1 d . . .
C13D C 0.0978(4) 0.3432(4) 0.6422(3) 0.0655(15) Uani 1 1 d . . .
H13D H 0.1281 0.3438 0.6870 0.079 Uiso 1 1 calc R . .
C14D C 0.0236(5) 0.2818(5) 0.6124(3) 0.088(2) Uani 1 1 d . . .
H14D H 0.0034 0.2407 0.6373 0.106 Uiso 1 1 calc R . .
C15D C -0.0202(4) 0.2791(4) 0.5488(3) 0.0605(14) Uani 1 1 d . . .
H15D H -0.0701 0.2359 0.5289 0.073 Uiso 1 1 calc R . .
C16D C 0.0074(4) 0.3390(4) 0.5132(3) 0.0643(15) Uani 1 1 d . . .
H16D H -0.0236 0.3380 0.4686 0.077 Uiso 1 1 calc R . .
C17D C 0.0804(3) 0.4008(4) 0.5421(3) 0.0579(13) Uani 1 1 d . . .
H17D H 0.0990 0.4426 0.5171 0.069 Uiso 1 1 calc R . .
C1S C 0.0731(8) 1.1480(8) 0.7699(6) 0.152(4) Uiso 1 1 d . . .
H1S1 H 0.1208 1.1468 0.8084 0.228 Uiso 1 1 calc R . .
H1S2 H 0.0946 1.1151 0.7259 0.228 Uiso 1 1 calc R . .
H1S3 H 0.0144 1.1192 0.7767 0.228 Uiso 1 1 calc R . .
O1S O 0.0578(6) 1.2384(6) 0.7678(5) 0.180(3) Uiso 1 1 d . . .
C2S C 0.9459(6) 0.6076(6) 0.6554(5) 0.113(3) Uiso 1 1 d . . .
H2S1 H 1.0119 0.6144 0.6481 0.169 Uiso 1 1 calc R . .
H2S2 H 0.9082 0.5862 0.6103 0.169 Uiso 1 1 calc R . .
H2S3 H 0.9395 0.5638 0.6834 0.169 Uiso 1 1 calc R . .
O2S O 0.9147(5) 0.6914(5) 0.6904(4) 0.148(2) Uiso 1 1 d . . .
C3S C 0.9052(8) 0.4414(9) 0.7718(7) 0.174(5) Uiso 1 1 d D . .
H3S1 H 0.9450 0.4712 0.7462 0.260 Uiso 1 1 calc R . .
H3S2 H 0.9237 0.3789 0.7673 0.260 Uiso 1 1 calc R . .
H3S3 H 0.9127 0.4739 0.8211 0.260 Uiso 1 1 calc R . .
O3S O 0.8094(8) 0.4417(8) 0.7441(6) 0.228(4) Uiso 1 1 d D . .
C4S C 0.9726(7) 0.7002(7) 0.8712(5) 0.128(3) Uiso 1 1 d . . .
H4S1 H 0.9750 0.7112 0.8250 0.193 Uiso 1 1 calc R . .
H4S2 H 0.9897 0.6381 0.8700 0.193 Uiso 1 1 calc R . .
H4S3 H 1.0167 0.7424 0.9051 0.193 Uiso 1 1 calc R . .
O4S O 0.8796(4) 0.7133(4) 0.8909(3) 0.1187(18) Uiso 1 1 d . . .
C5S C 0.8150(7) 0.8480(6) 1.0346(5) 0.122(3) Uiso 1 1 d . . .
H5S1 H 0.8121 0.8731 1.0845 0.183 Uiso 1 1 calc R . .
H5S2 H 0.7512 0.8372 1.0106 0.183 Uiso 1 1 calc R . .
H5S3 H 0.8494 0.8909 1.0158 0.183 Uiso 1 1 calc R . .
O5S O 0.8604(5) 0.7673(5) 1.0243(3) 0.130(2) Uiso 1 1 d . . .
C6S C 0.0452(10) 1.4173(8) 0.9376(7) 0.198(6) Uiso 1 1 d D . .
H6S1 H 0.0885 1.4580 0.9734 0.296 Uiso 1 1 calc R . .
H6S2 H -0.0010 1.3896 0.9599 0.296 Uiso 1 1 calc R . .
H6S3 H 0.0128 1.4518 0.9075 0.296 Uiso 1 1 calc R . .
O6S O 0.0996(5) 1.3441(5) 0.8944(4) 0.142(2) Uiso 1 1 d D . .
H1A H 0.211(3) 0.714(4) 0.712(3) 0.051(14) Uiso 1 1 d . . .
H1B H 0.217(4) 0.756(4) 0.781(3) 0.069(19) Uiso 1 1 d . . .

loop_
_atom_site_aniso_label
_atom_site_aniso_U_11
_atom_site_aniso_U_22
_atom_site_aniso_U_33
_atom_site_aniso_U_23
_atom_site_aniso_U_13
_atom_site_aniso_U_12
N1 0.097(4) 0.0292(19) 0.036(2) -0.0018(17) -0.020(2) 0.011(2)
C1 0.093(4) 0.049(3) 0.053(3) 0.018(2) -0.021(3) -0.018(3)
O1 0.0407(17) 0.065(2) 0.0397(16) 0.0177(15) -0.0005(13) -0.0078(15)
C3 0.046(2) 0.045(2) 0.052(3) 0.008(2) 0.003(2) 0.0053(19)
O1' 0.0407(17) 0.065(2) 0.0397(16) 0.0177(15) -0.0005(13) -0.0078(15)
C3' 0.046(2) 0.045(2) 0.052(3) 0.008(2) 0.003(2) 0.0053(19)
C5 0.063(3) 0.111(5) 0.059(3) 0.045(3) 0.028(3) 0.044(3)
C6 0.059(3) 0.054(3) 0.072(3) 0.009(3) 0.004(3) 0.010(2)
C7 0.052(3) 0.062(3) 0.113(5) 0.015(3) -0.006(3) 0.013(3)
C8 0.095(6) 0.103(6) 0.202(10) 0.092(7) -0.047(6) 0.003(5)
C9 0.122(8) 0.178(10) 0.161(9) 0.123(8) -0.028(7) -0.043(7)
C10 0.058(4) 0.221(11) 0.143(7) 0.126(8) 0.020(4) 0.015(5)
Cl1 0.0428(6) 0.0487(6) 0.0573(7) 0.0086(5) 0.0075(5) -0.0010(5)
P1A 0.0327(5) 0.0278(4) 0.0244(4) 0.0060(3) 0.0043(4) -0.0013(4)
P1B 0.0345(5) 0.0196(4) 0.0339(5) 0.0042(4) 0.0036(4) 0.0002(3)
P1C 0.0324(5) 0.0275(4) 0.0262(4) 0.0023(4) 0.0063(4) 0.0009(4)
P1D 0.0279(5) 0.0218(4) 0.0302(5) 0.0026(3) -0.0003(4) -0.0041(3)
O1A 0.0393(14) 0.0246(12) 0.0231(12) 0.0051(9) 0.0028(10) -0.0025(10)
O2A 0.0376(14) 0.0274(12) 0.0249(12) 0.0057(10) 0.0029(10) -0.0021(10)
O3A 0.0396(15) 0.0437(15) 0.0313(14) 0.0076(12) 0.0109(11) -0.0012(12)
O1B 0.0403(14) 0.0181(11) 0.0304(13) 0.0011(9) 0.0034(11) -0.0013(10)
O2B 0.0409(14) 0.0180(11) 0.0332(13) 0.0045(10) 0.0048(11) 0.0006(10)
O3B 0.0372(15) 0.0332(14) 0.0499(17) 0.0086(12) 0.0012(13) -0.0035(11)
O1C 0.0360(14) 0.0251(12) 0.0261(12) 0.0033(10) 0.0071(10) -0.0011(10)
O2C 0.0347(13) 0.0252(12) 0.0262(12) 0.0045(10) 0.0066(10) -0.0003(10)
O3C 0.0418(15) 0.0378(15) 0.0347(14) 0.0039(12) 0.0014(12) 0.0078(12)
O1D 0.0284(12) 0.0231(11) 0.0278(12) 0.0011(9) 0.0012(10) -0.0053(9)
O2D 0.0348(13) 0.0223(11) 0.0279(12) 0.0025(10) 0.0005(10) -0.0081(10)
O3D 0.0373(15) 0.0257(13) 0.0467(16) 0.0033(11) 0.0007(12) 0.0020(11)
C1A 0.0294(18) 0.0253(16) 0.0248(17) -0.0005(13) 0.0038(14) 0.0003(13)
C2A 0.0302(18) 0.0204(15) 0.0260(17) -0.0015(13) 0.0073(14) -0.0012(13)
C3A 0.0360(19) 0.0244(16) 0.0221(16) 0.0041(13) 0.0050(14) 0.0006(14)
C4A 0.0339(19) 0.0281(17) 0.0263(17) 0.0023(14) 0.0009(14) -0.0045(14)
C5A 0.0336(18) 0.0207(16) 0.0266(17) 0.0007(13) 0.0047(14) -0.0063(13)
C6A 0.0352(19) 0.0201(15) 0.0240(16) 0.0014(13) 0.0086(14) 0.0015(13)
C7A 0.042(2) 0.037(2) 0.042(2) 0.0144(17) -0.0077(18) -0.0111(17)
C8A 0.0294(18) 0.0231(16) 0.0261(17) 0.0020(13) 0.0069(14) -0.0016(13)
C9A 0.0308(19) 0.0328(19) 0.036(2) 0.0025(15) 0.0102(15) -0.0001(15)
C10A 0.038(2) 0.044(2) 0.059(3) 0.004(2) 0.018(2) -0.0029(18)
C11A 0.062(3) 0.070(3) 0.085(4) 0.030(3) 0.030(3) -0.010(3)
C12A 0.0332(19) 0.0321(18) 0.0277(18) 0.0090(14) 0.0039(14) 0.0006(15)
C13A 0.076(3) 0.042(2) 0.044(2) 0.017(2) -0.016(2) -0.019(2)
C14A 0.098(4) 0.058(3) 0.057(3) 0.026(3) -0.039(3) -0.030(3)
C15A 0.073(3) 0.061(3) 0.048(3) 0.028(2) -0.015(2) -0.005(3)
C16A 0.047(2) 0.046(2) 0.050(3) 0.026(2) 0.001(2) -0.0039(19)
C17A 0.040(2) 0.042(2) 0.047(2) 0.0193(19) -0.0017(18) -0.0096(18)
C1B 0.0261(17) 0.0224(16) 0.0319(18) 0.0063(14) 0.0045(14) -0.0017(13)
C2B 0.0274(17) 0.0242(16) 0.0286(17) 0.0059(13) 0.0048(14) -0.0048(13)
C3B 0.0334(18) 0.0194(15) 0.0302(18) 0.0018(13) 0.0047(14) -0.0019(13)
C4B 0.0330(19) 0.0228(16) 0.0335(19) 0.0057(14) 0.0020(15) -0.0019(14)
C5B 0.0324(18) 0.0265(17) 0.0228(16) 0.0047(13) 0.0029(14) -0.0047(14)
C6B 0.0281(17) 0.0227(16) 0.0285(17) 0.0031(13) 0.0077(14) -0.0049(13)
C7B 0.049(2) 0.0282(18) 0.035(2) 0.0049(15) -0.0027(17) 0.0051(17)
C8B 0.0304(18) 0.0211(16) 0.0296(17) 0.0031(13) 0.0022(14) -0.0043(13)
C9B 0.0336(19) 0.0300(18) 0.036(2) 0.0062(15) 0.0004(15) -0.0040(15)
C10B 0.037(2) 0.055(3) 0.059(3) 0.023(2) 0.007(2) -0.0060(19)
C11B 0.038(3) 0.099(5) 0.115(5) 0.045(4) 0.010(3) -0.003(3)
C12B 0.047(2) 0.0246(17) 0.0304(18) 0.0081(14) 0.0099(16) 0.0042(15)
C13B 0.051(3) 0.039(2) 0.078(3) 0.014(2) 0.006(2) 0.009(2)
C14B 0.064(3) 0.047(3) 0.089(4) 0.025(3) 0.012(3) 0.025(3)
C15B 0.103(4) 0.027(2) 0.049(3) 0.0116(19) 0.012(3) 0.023(2)
C16B 0.092(4) 0.025(2) 0.043(2) 0.0044(18) -0.005(2) -0.001(2)
C17B 0.066(3) 0.0252(19) 0.041(2) 0.0059(17) -0.005(2) 0.0028(18)
C1C 0.0285(17) 0.0203(15) 0.0249(16) 0.0013(13) -0.0007(13) -0.0008(13)
C2C 0.0278(17) 0.0207(15) 0.0244(16) 0.0020(13) -0.0011(13) -0.0026(13)
C3C 0.0315(18) 0.0239(16) 0.0234(16) 0.0033(13) 0.0024(14) -0.0030(13)
C4C 0.0357(19) 0.0225(16) 0.0254(17) 0.0013(13) 0.0021(14) 0.0005(14)
C5C 0.0377(19) 0.0176(15) 0.0282(17) 0.0040(13) -0.0017(15) -0.0004(13)
C6C 0.0312(18) 0.0224(16) 0.0243(16) 0.0035(13) -0.0016(13) -0.0034(13)
C7C 0.040(2) 0.0258(17) 0.036(2) 0.0025(15) 0.0080(16) 0.0043(15)
C8C 0.0312(18) 0.0194(15) 0.0258(16) 0.0038(13) 0.0020(14) -0.0010(13)
C9C 0.0332(19) 0.0278(18) 0.036(2) 0.0074(15) -0.0055(15) -0.0025(14)
C10C 0.049(2) 0.0299(19) 0.046(2) 0.0084(17) -0.0022(19) 0.0048(17)
C11C 0.065(4) 0.053(3) 0.105(5) 0.024(3) -0.018(3) 0.017(3)
C12C 0.037(2) 0.036(2) 0.033(2) -0.0032(16) 0.0106(16) -0.0071(16)
C13C 0.045(3) 0.077(4) 0.056(3) 0.005(3) 0.018(2) 0.010(2)
C14C 0.050(3) 0.096(5) 0.074(4) -0.007(3) 0.025(3) 0.009(3)
C15C 0.064(4) 0.100(5) 0.050(3) 0.004(3) 0.026(3) -0.014(3)
C16C 0.088(4) 0.096(5) 0.054(3) 0.027(3) 0.035(3) 0.001(4)
C17C 0.075(3) 0.060(3) 0.048(3) 0.016(2) 0.027(2) 0.007(3)
C1D 0.0272(17) 0.0197(15) 0.0287(17) 0.0056(13) 0.0033(13) 0.0004(13)
C2D 0.0314(17) 0.0179(15) 0.0247(16) 0.0066(12) 0.0041(13) 0.0018(13)
C3D 0.0301(17) 0.0200(15) 0.0255(16) 0.0038(13) 0.0014(13) -0.0012(13)
C4D 0.0268(17) 0.0230(16) 0.0291(17) 0.0066(13) 0.0027(14) -0.0007(13)
C5D 0.0332(18) 0.0213(15) 0.0227(16) 0.0045(13) 0.0052(13) 0.0027(13)
C6D 0.0291(17) 0.0185(15) 0.0257(16) 0.0049(13) 0.0019(13) 0.0008(13)
C7D 0.033(2) 0.039(2) 0.035(2) 0.0016(16) 0.0098(16) -0.0052(16)
C8D 0.0315(18) 0.0195(15) 0.0235(16) 0.0008(12) 0.0042(13) -0.0007(13)
C9D 0.0326(19) 0.0271(17) 0.0334(19) 0.0042(14) 0.0083(15) 0.0042(14)
C10D 0.045(2) 0.034(2) 0.043(2) 0.0102(17) 0.0099(18) 0.0123(17)
C11D 0.059(3) 0.035(2) 0.066(3) 0.017(2) 0.018(2) 0.004(2)
C12D 0.0284(18) 0.0292(18) 0.0322(19) -0.0007(14) 0.0000(15) -0.0045(14)
C13D 0.069(3) 0.072(3) 0.054(3) 0.026(3) -0.018(3) -0.040(3)
C14D 0.095(5) 0.090(4) 0.081(4) 0.040(4) -0.022(4) -0.060(4)
C15D 0.051(3) 0.060(3) 0.062(3) 0.010(2) -0.016(2) -0.032(2)
C16D 0.061(3) 0.079(4) 0.044(3) 0.011(3) -0.017(2) -0.030(3)
C17D 0.053(3) 0.068(3) 0.052(3) 0.023(2) -0.009(2) -0.028(2)

loop_
_atom_type_symbol
_atom_type_description
_atom_type_scat_dispersion_real
_atom_type_scat_dispersion_imag
_atom_type_scat_source
C C 0.0033 0.0016 'International Tables Vol C Tables 4.2.6.8 and 6.1.1.4'
H H 0.0000 0.0000 'International Tables Vol C Tables 4.2.6.8 and 6.1.1.4'
N N 0.0061 0.0033 'International Tables Vol C Tables 4.2.6.8 and 6.1.1.4'
O O 0.0106 0.0060 'International Tables Vol C Tables 4.2.6.8 and 6.1.1.4'
P P 0.1023 0.0942 'International Tables Vol C Tables 4.2.6.8 and 6.1.1.4'
Cl Cl 0.1484 0.1585 'International Tables Vol C Tables 4.2.6.8 and 6.1.1.4'

loop_
_geom_angle_atom_site_label_1
_geom_angle_atom_site_label_2
_geom_angle_atom_site_label_3
_geom_angle
C1 N1 C2 101.4(5)
C1 N1 C2' 131.0(5)
C2 N1 C2' 30.0(3)
C1 N1 H1A 106(3)
C2 N1 H1A 112(3)
C2' N1 H1A 102(3)
C1 N1 H1B 112(4)
C2 N1 H1B 114(4)
C2' N1 H1B 93(4)
H1A N1 H1B 111(5)
N1 C1 H1C 109.5
N1 C1 H1D 109.5
H1C C1 H1D 109.5
N1 C1 H1E 109.5
H1C C1 H1E 109.5
H1D C1 H1E 109.5
C4 C2 N1 104.4(5)
C4 C2 C3 112.4(5)
N1 C2 C3 104.6(5)
C4 C2 H2 111.7
N1 C2 H2 111.7
C3 C2 H2 111.7
O1 C4 C2 106.6(5)
O1 C4 C5 108.8(5)
C2 C4 C5 104.8(6)
O1 C4 H4 112.1
C2 C4 H4 112.1
C5 C4 H4 112.1
C4' O1' H1' 109.5
C2' C3' H3'1 109.5
C2' C3' H3'2 109.5
H3'1 C3' H3'2 109.5
C2' C3' H3'3 109.5
H3'1 C3' H3'3 109.5
H3'2 C3' H3'3 109.5
C3' C2' C4' 113.6(6)
C3' C2' N1 111.6(5)
C4' C2' N1 102.0(5)
C3' C2' H2' 109.8
C4' C2' H2' 109.8
N1 C2' H2' 109.8
C5 C4' O1' 105.6(5)
C5 C4' C2' 114.1(6)
O1' C4' C2' 106.7(5)
C5 C4' H4' 110.1
O1' C4' H4' 110.1
C2' C4' H4' 110.1
C10 C5 C6 117.3(6)
C10 C5 C4' 104.9(6)
C6 C5 C4' 137.6(6)
C10 C5 C4 134.2(6)
C6 C5 C4 107.2(6)
C4' C5 C4 30.6(4)
C5 C6 C7 123.7(6)
C5 C6 H6 118.2
C7 C6 H6 118.2
C8 C7 C6 119.4(6)
C8 C7 H7 120.3
C6 C7 H7 120.3
C7 C8 C9 118.6(7)
C7 C8 H8 120.7
C9 C8 H8 120.7
C8 C9 C10 119.9(8)
C8 C9 H9 120.1
C10 C9 H9 120.1
C5 C10 C9 120.4(7)
C5 C10 H10 119.8
C9 C10 H10 119.8
O3A P1A O2A 112.42(15)
O3A P1A O1A 113.28(15)
O2A P1A O1A 106.45(14)
O3A P1A C12A 117.09(17)
O2A P1A C12A 103.15(15)
O1A P1A C12A 103.30(15)
O3B P1B O1B 114.39(15)
O3B P1B O2B 114.49(15)
O1B P1B O2B 104.83(14)
O3B P1B C12B 117.37(18)
O1B P1B C12B 101.47(15)
O2B P1B C12B 102.50(15)
O3C P1C O1C 113.89(15)
O3C P1C O2C 113.81(14)
O1C P1C O2C 105.49(13)
O3C P1C C12C 116.91(19)
O1C P1C C12C 102.44(16)
O2C P1C C12C 102.84(16)
O3D P1D O2D 113.39(15)
O3D P1D O1D 112.91(15)
O2D P1D O1D 105.97(13)
O3D P1D C12D 118.03(17)
O2D P1D C12D 102.51(15)
O1D P1D C12D 102.63(15)
C3A O1A P1A 119.9(2)
C5B O2A P1A 118.5(2)
C3B O1B P1B 120.2(2)
C5C O2B P1B 120.8(2)
C3C O1C P1C 121.5(2)
C5D O2C P1C 119.9(2)
C3D O1D P1D 118.5(2)
C5A O2D P1D 121.7(2)
C2A C1A C6A 121.9(3)
C2A C1A H1A1 119.1
C6A C1A H1A1 119.1
C3A C2A C1A 117.3(3)
C3A C2A C8A 120.3(3)
C1A C2A C8A 122.4(3)
C2A C3A C4A 123.9(3)
C2A C3A O1A 119.1(3)
C4A C3A O1A 117.0(3)
C5A C4A C3A 115.5(3)
C5A C4A C7A 122.2(3)
C3A C4A C7A 122.3(3)
C4A C5A C6A 124.2(3)
C4A C5A O2D 116.5(3)
C6A C5A O2D 119.3(3)
C5A C6A C1A 117.3(3)
C5A C6A C8D 120.4(3)
C1A C6A C8D 122.3(3)
C4A C7A H7A1 109.5
C4A C7A H7A2 109.5
H7A1 C7A H7A2 109.5
C4A C7A H7A3 109.5
H7A1 C7A H7A3 109.5
H7A2 C7A H7A3 109.5
C2A C8A C9A 113.7(3)
C2A C8A C6B 109.4(3)
C9A C8A C6B 113.5(3)
C2A C8A H8A 106.6
C9A C8A H8A 106.6
C6B C8A H8A 106.6
C8A C9A C10A 113.3(3)
C8A C9A H9A1 108.9
C10A C9A H9A1 108.9
C8A C9A H9A2 108.9
C10A C9A H9A2 108.9
H9A1 C9A H9A2 107.7
C11A C10A C9A 114.4(4)
C11A C10A H10A 108.7
C9A C10A H10A 108.7
C11A C10A H10B 108.7
C9A C10A H10B 108.7
H10A C10A H10B 107.6
C10A C11A H11A 109.5
C10A C11A H11B 109.5
H11A C11A H11B 109.5
C10A C11A H11C 109.5
H11A C11A H11C 109.5
H11B C11A H11C 109.5
C13A C12A C17A 119.7(4)
C13A C12A P1A 119.6(3)
C17A C12A P1A 120.6(3)
C12A C13A C14A 119.8(4)
C12A C13A H13A 120.1
C14A C13A H13A 120.1
C15A C14A C13A 120.5(4)
C15A C14A H14A 119.8
C13A C14A H14A 119.8
C14A C15A C16A 120.1(4)
C14A C15A H15A 120.0
C16A C15A H15A 120.0
C15A C16A C17A 120.3(4)
C15A C16A H16A 119.9
C17A C16A H16A 119.9
C16A C17A C12A 119.7(4)
C16A C17A H17A 120.2
C12A C17A H17A 120.2
C6B C1B C2B 122.1(3)
C6B C1B H1B1 119.0
C2B C1B H1B1 119.0
C3B C2B C1B 116.8(3)
C3B C2B C8B 120.3(3)
C1B C2B C8B 122.9(3)
C4B C3B C2B 124.3(3)
C4B C3B O1B 117.3(3)
C2B C3B O1B 118.4(3)
C3B C4B C5B 115.3(3)
C3B C4B C7B 122.3(3)
C5B C4B C7B 122.4(3)
C6B C5B C4B 124.2(3)
C6B C5B O2A 118.9(3)
C4B C5B O2A 116.9(3)
C5B C6B C1B 117.5(3)
C5B C6B C8A 120.5(3)
C1B C6B C8A 122.0(3)
C4B C7B H7B1 109.5
C4B C7B H7B2 109.5
H7B1 C7B H7B2 109.5
C4B C7B H7B3 109.5
H7B1 C7B H7B3 109.5
H7B2 C7B H7B3 109.5
C6C C8B C2B 109.4(3)
C6C C8B C9B 112.9(3)
C2B C8B C9B 113.9(3)
C6C C8B H8B 106.8
C2B C8B H8B 106.8
C9B C8B H8B 106.8
C10B C9B C8B 112.7(3)
C10B C9B H9B1 109.1
C8B C9B H9B1 109.1
C10B C9B H9B2 109.1
C8B C9B H9B2 109.1
H9B1 C9B H9B2 107.8
C9B C10B C11B 112.8(4)
C9B C10B H10C 109.0
C11B C10B H10C 109.0
C9B C10B H10D 109.0
C11B C10B H10D 109.0
H10C C10B H10D 107.8
C10B C11B H11D 109.5
C10B C11B H11E 109.5
H11D C11B H11E 109.5
C10B C11B H11F 109.5
H11D C11B H11F 109.5
H11E C11B H11F 109.5
C13B C12B C17B 119.8(4)
C13B C12B P1B 119.0(3)
C17B C12B P1B 121.1(3)
C12B C13B C14B 120.4(5)
C12B C13B H13B 119.8
C14B C13B H13B 119.8
C15B C14B C13B 119.6(5)
C15B C14B H14B 120.2
C13B C14B H14B 120.2
C16B C15B C14B 120.2(4)
C16B C15B H15B 119.9
C14B C15B H15B 119.9
C15B C16B C17B 120.5(5)
C15B C16B H16B 119.8
C17B C16B H16B 119.8
C12B C17B C16B 119.4(4)
C12B C17B H17B 120.3
C16B C17B H17B 120.3
C2C C1C C6C 122.3(3)
C2C C1C H1C1 118.9
C6C C1C H1C1 118.9
C3C C2C C1C 117.0(3)
C3C C2C C8C 121.2(3)
C1C C2C C8C 121.8(3)
C2C C3C C4C 123.8(3)
C2C C3C O1C 119.0(3)
C4C C3C O1C 117.1(3)
C5C C4C C3C 116.0(3)
C5C C4C C7C 122.1(3)
C3C C4C C7C 121.9(3)
C4C C5C C6C 124.0(3)
C4C C5C O2B 117.1(3)
C6C C5C O2B 118.7(3)
C5C C6C C1C 116.9(3)
C5C C6C C8B 121.6(3)
C1C C6C C8B 121.5(3)
C4C C7C H7C1 109.5
C4C C7C H7C2 109.5
H7C1 C7C H7C2 109.5
C4C C7C H7C3 109.5
H7C1 C7C H7C3 109.5
H7C2 C7C H7C3 109.5
C2C C8C C6D 108.6(3)
C2C C8C C9C 112.8(3)
C6D C8C C9C 114.1(3)
C2C C8C H8C 107.0
C6D C8C H8C 107.0
C9C C8C H8C 107.0
C10C C9C C8C 113.5(3)
C10C C9C H9C1 108.9
C8C C9C H9C1 108.9
C10C C9C H9C2 108.9
C8C C9C H9C2 108.9
H9C1 C9C H9C2 107.7
C11C C10C C9C 111.2(4)
C11C C10C H10E 109.4
C9C C10C H10E 109.4
C11C C10C H10F 109.4
C9C C10C H10F 109.4
H10E C10C H10F 108.0
C10C C11C H11G 109.5
C10C C11C H11H 109.5
H11G C11C H11H 109.5
C10C C11C H11I 109.5
H11G C11C H11I 109.5
H11H C11C H11I 109.5
C13C C12C C17C 120.1(4)
C13C C12C P1C 119.2(4)
C17C C12C P1C 120.7(3)
C12C C13C C14C 119.1(5)
C12C C13C H13C 120.5
C14C C13C H13C 120.5
C15C C14C C13C 119.6(5)
C15C C14C H14C 120.2
C13C C14C H14C 120.2
C16C C15C C14C 121.7(5)
C16C C15C H15C 119.1
C14C C15C H15C 119.1
C15C C16C C17C 120.0(6)
C15C C16C H16C 120.0
C17C C16C H16C 120.0
C16C C17C C12C 119.6(5)
C16C C17C H17C 120.2
C12C C17C H17C 120.2
C6D C1D C2D 122.1(3)
C6D C1D H1D1 118.9
C2D C1D H1D1 119.1
C3D C2D C1D 117.0(3)
C3D C2D C8D 120.9(3)
C1D C2D C8D 122.1(3)
C2D C3D C4D 124.4(3)
C2D C3D O1D 118.9(3)
C4D C3D O1D 116.7(3)
C3D C4D C5D 115.5(3)
C3D C4D C7D 122.2(3)
C5D C4D C7D 122.2(3)
C4D C5D C6D 123.6(3)
C4D C5D O2C 117.3(3)
C6D C5D O2C 119.1(3)
C1D C6D C5D 117.4(3)
C1D C6D C8C 122.4(3)
C5D C6D C8C 120.2(3)
C4D C7D H7D1 109.5
C4D C7D H7D2 109.5
H7D1 C7D H7D2 109.5
C4D C7D H7D3 109.5
H7D1 C7D H7D3 109.5
H7D2 C7D H7D3 109.5
C2D C8D C6A 109.5(3)
C2D C8D C9D 113.5(3)
C6A C8D C9D 112.8(3)
C2D C8D H8D 106.9
C6A C8D H8D 106.9
C9D C8D H8D 106.9
C10D C9D C8D 113.2(3)
C10D C9D H9D1 108.9
C8D C9D H9D1 108.9
C10D C9D H9D2 108.9
C8D C9D H9D2 108.9
H9D1 C9D H9D2 107.7
C9D C10D C11D 114.0(4)
C9D C10D H10G 108.7
C11D C10D H10G 108.7
C9D C10D H10H 108.7
C11D C10D H10H 108.7
H10G C10D H10H 107.6
C10D C11D H11J 109.5
C10D C11D H11K 109.5
H11J C11D H11K 109.5
C10D C11D H11L 109.5
H11J C11D H11L 109.5
H11K C11D H11L 109.5
C13D C12D C17D 118.5(4)
C13D C12D P1D 122.2(3)
C17D C12D P1D 119.3(3)
C12D C13D C14D 119.5(5)
C12D C13D H13D 120.3
C14D C13D H13D 120.3
C15D C14D C13D 121.5(5)
C15D C14D H14D 119.3
C13D C14D H14D 119.3
C14D C15D C16D 119.5(4)
C14D C15D H15D 120.2
C16D C15D H15D 120.2
C15D C16D C17D 119.9(5)
C15D C16D H16D 120.1
C17D C16D H16D 120.1
C12D C17D C16D 121.2(4)
C12D C17D H17D 119.4
C16D C17D H17D 119.4
O1S C1S H1S1 109.5
O1S C1S H1S2 109.5
H1S1 C1S H1S2 109.5
O1S C1S H1S3 109.5
H1S1 C1S H1S3 109.5
H1S2 C1S H1S3 109.5
O2S C2S H2S1 109.5
O2S C2S H2S2 109.5
H2S1 C2S H2S2 109.5
O2S C2S H2S3 109.5
H2S1 C2S H2S3 109.5
H2S2 C2S H2S3 109.5
O3S C3S H3S1 109.5
O3S C3S H3S2 109.5
H3S1 C3S H3S2 109.5
O3S C3S H3S3 109.5
H3S1 C3S H3S3 109.5
H3S2 C3S H3S3 109.5
O4S C4S H4S1 109.5
O4S C4S H4S2 109.5
H4S1 C4S H4S2 109.5
O4S C4S H4S3 109.5
H4S1 C4S H4S3 109.5
H4S2 C4S H4S3 109.5
O5S C5S H5S1 109.5
O5S C5S H5S2 109.5
H5S1 C5S H5S2 109.5
O5S C5S H5S3 109.5
H5S1 C5S H5S3 109.5
H5S2 C5S H5S3 109.5
O6S C6S H6S1 109.5
O6S C6S H6S2 109.5
H6S1 C6S H6S2 109.5
O6S C6S H6S3 109.5
H6S1 C6S H6S3 109.5
H6S2 C6S H6S3 109.5

loop_
_geom_bond_atom_site_label_1
_geom_bond_atom_site_label_2
_geom_bond_distance
N1 C1 1.492(8)
N1 C2 1.532(8)
N1 C2' 1.562(4)
N1 H1A 0.83(5)
N1 H1B 0.81(6)
C1 H1C 0.9800
C1 H1D 0.9800
C1 H1E 0.9800
O1 C4 1.370(4)
O1 H1 0.8400
C3 C2 1.571(4)
C3 H3A 0.9800
C3 H3B 0.9800
C3 H3C 0.9800
C2 C4 1.524(11)
C2 H2 1.0000
C4 C5 1.591(9)
C4 H4 1.0000
O1' C4' 1.524(4)
O1' H1' 0.8400
C3' C2' 1.405(9)
C3' H3'1 0.9800
C3' H3'2 0.9800
C3' H3'3 0.9800
C2' C4' 1.529(11)
C2' H2' 1.0000
C4' C5 1.503(9)
C4' H4' 1.0000
C5 C10 1.309(10)
C5 C6 1.340(8)
C6 C7 1.352(8)
C6 H6 0.9500
C7 C8 1.313(10)
C7 H7 0.9500
C8 C9 1.368(12)
C8 H8 0.9500
C9 C10 1.396(12)
C9 H9 0.9500
C10 H10 0.9500
P1A O3A 1.465(3)
P1A O2A 1.589(3)
P1A O1A 1.591(2)
P1A C12A 1.776(4)
P1B O3B 1.465(3)
P1B O1B 1.597(3)
P1B O2B 1.597(3)
P1B C12B 1.775(4)
P1C O3C 1.464(3)
P1C O1C 1.592(3)
P1C O2C 1.592(2)
P1C C12C 1.778(4)
P1D O3D 1.468(3)
P1D O2D 1.589(3)
P1D O1D 1.594(3)
P1D C12D 1.774(4)
O1A C3A 1.421(4)
O2A C5B 1.426(4)
O1B C3B 1.412(4)
O2B C5C 1.410(4)
O1C C3C 1.411(4)
O2C C5D 1.414(4)
O1D C3D 1.417(4)
O2D C5A 1.425(4)
C1A C2A 1.397(5)
C1A C6A 1.398(5)
C1A H1A1 0.9500
C2A C3A 1.392(5)
C2A C8A 1.526(5)
C3A C4A 1.398(5)
C4A C5A 1.389(5)
C4A C7A 1.502(5)
C5A C6A 1.390(5)
C6A C8D 1.532(5)
C7A H7A1 0.9800
C7A H7A2 0.9800
C7A H7A3 0.9800
C8A C9A 1.527(5)
C8A C6B 1.535(4)
C8A H8A 1.0000
C9A C10A 1.538(5)
C9A H9A1 0.9900
C9A H9A2 0.9900
C10A C11A 1.520(7)
C10A H10A 0.9900
C10A H10B 0.9900
C11A H11A 0.9800
C11A H11B 0.9800
C11A H11C 0.9800
C12A C13A 1.376(6)
C12A C17A 1.393(5)
C13A C14A 1.386(6)
C13A H13A 0.9500
C14A C15A 1.368(7)
C14A H14A 0.9500
C15A C16A 1.373(7)
C15A H15A 0.9500
C16A C17A 1.382(6)
C16A H16A 0.9500
C17A H17A 0.9500
C1B C6B 1.385(5)
C1B C2B 1.398(5)
C1B H1B1 0.9500
C2B C3B 1.397(5)
C2B C8B 1.530(5)
C3B C4B 1.381(5)
C4B C5B 1.396(5)
C4B C7B 1.508(5)
C5B C6B 1.383(5)
C7B H7B1 0.9800
C7B H7B2 0.9800
C7B H7B3 0.9800
C8B C6C 1.523(5)
C8B C9B 1.538(5)
C8B H8B 1.0000
C9B C10B 1.505(5)
C9B H9B1 0.9900
C9B H9B2 0.9900
C10B C11B 1.524(7)
C10B H10C 0.9900
C10B H10D 0.9900
C11B H11D 0.9800
C11B H11E 0.9800
C11B H11F 0.9800
C12B C13B 1.373(6)
C12B C17B 1.377(6)
C13B C14B 1.380(7)
C13B H13B 0.9500
C14B C15B 1.377(8)
C14B H14B 0.9500
C15B C16B 1.356(7)
C15B H15B 0.9500
C16B C17B 1.391(6)
C16B H16B 0.9500
C17B H17B 0.9500
C1C C2C 1.395(5)
C1C C6C 1.399(5)
C1C H1C1 0.9500
C2C C3C 1.393(5)
C2C C8C 1.527(4)
C3C C4C 1.394(5)
C4C C5C 1.384(5)
C4C C7C 1.506(5)
C5C C6C 1.393(5)
C7C H7C1 0.9800
C7C H7C2 0.9800
C7C H7C3 0.9800
C8C C6D 1.528(5)
C8C C9C 1.532(5)
C8C H8C 1.0000
C9C C10C 1.527(5)
C9C H9C1 0.9900
C9C H9C2 0.9900
C10C C11C 1.525(7)
C10C H10E 0.9900
C10C H10F 0.9900
C11C H11G 0.9800
C11C H11H 0.9800
C11C H11I 0.9800
C12C C13C 1.370(6)
C12C C17C 1.394(7)
C13C C14C 1.412(7)
C13C H13C 0.9500
C14C C15C 1.358(9)
C14C H14C 0.9500
C15C C16C 1.346(9)
C15C H15C 0.9500
C16C C17C 1.387(7)
C16C H16C 0.9500
C17C H17C 0.9500
C1D C6D 1.388(5)
C1D C2D 1.398(5)
C1D H1D1 0.9341
C2D C3D 1.387(5)
C2D C8D 1.527(4)
C3D C4D 1.390(5)
C4D C5D 1.391(5)
C4D C7D 1.509(5)
C5D C6D 1.398(5)
C7D H7D1 0.9800
C7D H7D2 0.9800
C7D H7D3 0.9800
C8D C9D 1.540(5)
C8D H8D 1.0000
C9D C10D 1.527(5)
C9D H9D1 0.9900
C9D H9D2 0.9900
C10D C11D 1.532(6)
C10D H10G 0.9900
C10D H10H 0.9900
C11D H11J 0.9800
C11D H11K 0.9800
C11D H11L 0.9800
C12D C13D 1.376(6)
C12D C17D 1.378(6)
C13D C14D 1.390(7)
C13D H13D 0.9500
C14D C15D 1.348(8)
C14D H14D 0.9500
C15D C16D 1.366(7)
C15D H15D 0.9500
C16D C17D 1.378(6)
C16D H16D 0.9500
C17D H17D 0.9500
C1S O1S 1.413(12)
C1S H1S1 0.9800
C1S H1S2 0.9800
C1S H1S3 0.9800
C2S O2S 1.403(10)
C2S H2S1 0.9800
C2S H2S2 0.9800
C2S H2S3 0.9800
C3S O3S 1.429(5)
C3S H3S1 0.9800
C3S H3S2 0.9800
C3S H3S3 0.9800
C4S O4S 1.433(10)
C4S H4S1 0.9800
C4S H4S2 0.9800
C4S H4S3 0.9800
C5S O5S 1.386(10)
C5S H5S1 0.9800
C5S H5S2 0.9800
C5S H5S3 0.9800
C6S O6S 1.516(5)
C6S H6S1 0.9800
C6S H6S2 0.9800
C6S H6S3 0.9800
